data_2233916
loop_
_publ_author_name
'Chaithanya, U.'
'Foro, Sabine'
'Gowda, B. Thimme'

_publ_section_title
;
 <i>N</i>-(4-Methyl-2-nitrophenyl)succinamic acid
;
_journal_coeditor_code KP2388
_journal_issue 3
_journal_name_full 'Acta Crystallographica Section E'
_journal_page_first o819
_journal_paper_doi 10.1107/S1600536812007258
_journal_volume 68
_journal_year 2012
_chemical_formula_iupac 'C11 H12 N2 O5'
_chemical_formula_moiety 'C11 H12 N2 O5'
_chemical_formula_sum 'C11 H12 N2 O5'
_chemical_formula_weight 252.23
_chemical_name_systematic
;
<i>N</i>-(4-Methyl-2-nitrophenyl)succinamic acid
;
_space_group_IT_number 2
_symmetry_cell_setting triclinic
_symmetry_space_group_name_Hall '-P 1'
_symmetry_space_group_name_H-M 'P -1'
_atom_sites_solution_hydrogens geom
_atom_sites_solution_primary direct
_atom_sites_solution_secondary difmap
_audit_creation_method SHELXL-97
_cell_angle_alpha 69.590(10)
_cell_angle_beta 78.770(10)
_cell_angle_gamma 83.62(2)
_cell_formula_units_Z 2
_cell_length_a 4.8531(7)
_cell_length_b 11.015(2)
_cell_length_c 11.787(2)
_cell_measurement_reflns_used 1681
_cell_measurement_temperature 293(2)
_cell_measurement_theta_max 27.80
_cell_measurement_theta_min 3.14
_cell_volume 578.59(17)
_computing_cell_refinement
;
CrysAlis RED (Oxford Diffraction, 2009)
;
_computing_data_collection
;
CrysAlis CCD (Oxford Diffraction, 2009)
;
_computing_data_reduction
;
CrysAlis RED (Oxford Diffraction, 2009)
;
_computing_molecular_graphics 'PLATON (Spek, 2009)'
_computing_publication_material 'SHELXL97 (Sheldrick, 2008)'
_computing_structure_refinement 'SHELXL97 (Sheldrick, 2008)'
_computing_structure_solution 'SHELXS97 (Sheldrick, 2008)'
_diffrn_ambient_temperature 293(2)
_diffrn_measured_fraction_theta_full 0.984
_diffrn_measured_fraction_theta_max 0.984
_diffrn_measurement_device_type
;
Oxford Diffraction Xcalibur diffractometer
with a Sapphire CCD detector
;
_diffrn_measurement_method
;
Rotation method data acquisition using omega and phi
;
_diffrn_radiation_monochromator graphite
_diffrn_radiation_source 'fine-focus sealed tube'
_diffrn_radiation_type MoK\a
_diffrn_radiation_wavelength 0.71073
_diffrn_reflns_av_R_equivalents 0.0110
_diffrn_reflns_av_sigmaI/netI 0.0144
_diffrn_reflns_limit_h_max 6
_diffrn_reflns_limit_h_min -5
_diffrn_reflns_limit_k_max 13
_diffrn_reflns_limit_k_min -13
_diffrn_reflns_limit_l_max 14
_diffrn_reflns_limit_l_min -14
_diffrn_reflns_number 3557
_diffrn_reflns_theta_full 26.37
_diffrn_reflns_theta_max 26.37
_diffrn_reflns_theta_min 3.14
_diffrn_standards_decay_% 0
_diffrn_standards_number 0
_exptl_absorpt_coefficient_mu 0.116
_exptl_absorpt_correction_T_max 0.9862
_exptl_absorpt_correction_T_min 0.9551
_exptl_absorpt_correction_type multi-scan
_exptl_absorpt_process_details
;
(CrysAlis RED; Oxford Diffraction, 2009)
;
_exptl_crystal_colour yellow
_exptl_crystal_density_diffrn 1.448
_exptl_crystal_density_method 'not measured'
_exptl_crystal_description needle
_exptl_crystal_F_000 264
_exptl_crystal_size_max 0.40
_exptl_crystal_size_mid 0.22
_exptl_crystal_size_min 0.12
_refine_diff_density_max 0.231
_refine_diff_density_min -0.218
_refine_ls_extinction_method none
_refine_ls_goodness_of_fit_ref 1.048
_refine_ls_hydrogen_treatment mixed
_refine_ls_matrix_type full
_refine_ls_number_parameters 170
_refine_ls_number_reflns 2314
_refine_ls_number_restraints 2
_refine_ls_restrained_S_all 1.048
_refine_ls_R_factor_all 0.0580
_refine_ls_R_factor_gt 0.0459
_refine_ls_shift/su_max 0.006
_refine_ls_shift/su_mean 0.000
_refine_ls_structure_factor_coef Fsqd
_refine_ls_weighting_details 'calc w=1/[\s^2^(Fo^2^)+(0.0471P)^2^+0.2987P] where P=(Fo^2^+2Fc^2^)/3'
_refine_ls_weighting_scheme calc
_refine_ls_wR_factor_gt 0.1102
_refine_ls_wR_factor_ref 0.1187
_reflns_number_gt 1900
_reflns_number_total 2314
_reflns_threshold_expression I>2sigma(I)
_cod_data_source_file kp2388.cif
_cod_data_source_block I
_cod_database_code 2233916
_cod_database_fobs_code 2233916

loop_
_symmetry_equiv_pos_as_xyz
'x, y, z'
'-x, -y, -z'

loop_
_atom_site_type_symbol
_atom_site_label
_atom_site_fract_x
_atom_site_fract_y
_atom_site_fract_z
_atom_site_U_iso_or_equiv
_atom_site_adp_type
_atom_site_calc_flag
_atom_site_refinement_flags
_atom_site_occupancy
_atom_site_symmetry_multiplicity
C C1 0.0723(3) 0.37100(17) 0.38806(15) 0.0344(4) Uani d . 1 1
C C2 0.2308(4) 0.40404(17) 0.26912(16) 0.0351(4) Uani d . 1 1
C C3 0.1566(4) 0.51144(18) 0.17381(17) 0.0423(4) Uani d . 1 1
H H3 0.2650 0.5299 0.0960 0.051 Uiso calc R 1 1
C C4 -0.0749(4) 0.59120(18) 0.19244(18) 0.0439(5) Uani d . 1 1
C C5 -0.2278(4) 0.56114(19) 0.31041(19) 0.0463(5) Uani d . 1 1
H H5 -0.3823 0.6146 0.3257 0.056 Uiso calc R 1 1
C C6 -0.1571(4) 0.45416(19) 0.40568(17) 0.0429(4) Uani d . 1 1
H H6 -0.2652 0.4373 0.4834 0.052 Uiso calc R 1 1
C C7 -0.0488(4) 0.18197(18) 0.57398(16) 0.0385(4) Uani d . 1 1
C C8 0.0872(4) 0.0644(2) 0.65902(18) 0.0474(5) Uani d . 1 1
H H8A 0.1761 0.0914 0.7127 0.057 Uiso calc R 1 1
H H8B 0.2330 0.0268 0.6106 0.057 Uiso calc R 1 1
C C9 -0.1198(4) -0.03824(19) 0.73683(18) 0.0459(5) Uani d . 1 1
H H9A -0.2447 -0.0471 0.6855 0.055 Uiso calc R 1 1
H H9B -0.0163 -0.1206 0.7655 0.055 Uiso calc R 1 1
C C10 -0.2937(4) -0.01095(18) 0.84541(16) 0.0392(4) Uani d . 1 1
C C11 -0.1609(5) 0.7055(2) 0.0885(2) 0.0627(6) Uani d . 1 1
H H11A -0.3126 0.6828 0.0593 0.075 Uiso calc R 1 1
H H11B -0.0037 0.7291 0.0228 0.075 Uiso calc R 1 1
H H11C -0.2211 0.7774 0.1169 0.075 Uiso calc R 1 1
N N1 0.1378(3) 0.26122(16) 0.48575(14) 0.0402(4) Uani d D 1 1
H H1N 0.308(3) 0.237(2) 0.485(2) 0.048 Uiso d D 1 1
N N2 0.4831(3) 0.32707(15) 0.23859(14) 0.0422(4) Uani d . 1 1
O O1 -0.3032(3) 0.20209(15) 0.58421(14) 0.0599(5) Uani d . 1 1
O O2 -0.2182(3) 0.05642(16) 0.89554(14) 0.0591(4) Uani d . 1 1
O O3 -0.5284(3) -0.07162(16) 0.88538(13) 0.0533(4) Uani d D 1 1
H H3O -0.606(5) -0.063(3) 0.9514(18) 0.064 Uiso d D 1 1
O O4 0.5972(4) 0.35547(18) 0.13202(15) 0.0802(6) Uani d . 1 1
O O5 0.5750(3) 0.23852(15) 0.31947(14) 0.0579(4) Uani d . 1 1

loop_
_atom_site_aniso_label
_atom_site_aniso_U_11
_atom_site_aniso_U_22
_atom_site_aniso_U_33
_atom_site_aniso_U_12
_atom_site_aniso_U_13
_atom_site_aniso_U_23
C1 0.0299(8) 0.0388(9) 0.0306(8) -0.0020(7) -0.0043(7) -0.0073(7)
C2 0.0333(9) 0.0362(9) 0.0355(9) -0.0031(7) -0.0022(7) -0.0129(7)
C3 0.0483(11) 0.0408(10) 0.0327(9) -0.0069(8) -0.0023(8) -0.0070(8)
C4 0.0483(11) 0.0377(10) 0.0411(10) -0.0042(8) -0.0115(8) -0.0048(8)
C5 0.0402(10) 0.0427(10) 0.0497(11) 0.0075(8) -0.0062(9) -0.0114(9)
C6 0.0361(10) 0.0485(11) 0.0363(9) 0.0034(8) 0.0006(8) -0.0096(8)
C7 0.0297(9) 0.0478(10) 0.0306(8) 0.0016(7) -0.0045(7) -0.0053(8)
C8 0.0317(9) 0.0548(12) 0.0379(10) 0.0051(8) -0.0017(7) 0.0021(9)
C9 0.0420(10) 0.0419(10) 0.0411(10) 0.0059(8) -0.0029(8) -0.0026(8)
C10 0.0329(9) 0.0389(9) 0.0347(9) 0.0001(7) -0.0070(7) 0.0016(8)
C11 0.0699(15) 0.0489(12) 0.0536(13) 0.0014(11) -0.0153(11) 0.0036(10)
N1 0.0255(7) 0.0483(9) 0.0344(8) 0.0038(6) -0.0019(6) -0.0017(7)
N2 0.0416(9) 0.0422(9) 0.0398(8) -0.0020(7) 0.0036(7) -0.0154(7)
O1 0.0268(7) 0.0661(10) 0.0599(9) 0.0007(6) -0.0064(6) 0.0112(7)
O2 0.0535(9) 0.0721(10) 0.0508(9) -0.0233(8) 0.0059(7) -0.0212(8)
O3 0.0425(8) 0.0697(10) 0.0441(8) -0.0172(7) 0.0014(6) -0.0150(7)
O4 0.0901(13) 0.0767(12) 0.0462(9) 0.0173(10) 0.0240(9) -0.0119(8)
O5 0.0500(8) 0.0649(10) 0.0499(8) 0.0201(7) -0.0043(7) -0.0172(8)

loop_
_atom_type_symbol
_atom_type_description
_atom_type_scat_dispersion_real
_atom_type_scat_dispersion_imag
_atom_type_scat_source
C C 0.0033 0.0016 'International Tables Vol C Tables 4.2.6.8 and 6.1.1.4'
H H 0.0000 0.0000 'International Tables Vol C Tables 4.2.6.8 and 6.1.1.4'
N N 0.0061 0.0033 'International Tables Vol C Tables 4.2.6.8 and 6.1.1.4'
O O 0.0106 0.0060 'International Tables Vol C Tables 4.2.6.8 and 6.1.1.4'

loop_
_geom_angle_atom_site_label_1
_geom_angle_atom_site_label_2
_geom_angle_atom_site_label_3
_geom_angle
C6 C1 N1 120.65(16)
C6 C1 C2 116.32(16)
N1 C1 C2 123.04(16)
C3 C2 C1 121.65(16)
C3 C2 N2 116.31(15)
C1 C2 N2 122.05(15)
C4 C3 C2 121.19(17)
C4 C3 H3 119.4
C2 C3 H3 119.4
C3 C4 C5 117.44(17)
C3 C4 C11 121.31(19)
C5 C4 C11 121.24(19)
C6 C5 C4 121.87(18)
C6 C5 H5 119.1
C4 C5 H5 119.1
C5 C6 C1 121.50(17)
C5 C6 H6 119.3
C1 C6 H6 119.3
O1 C7 N1 123.78(16)
O1 C7 C8 122.49(16)
N1 C7 C8 113.73(15)
C7 C8 C9 113.01(16)
C7 C8 H8A 109.0
C9 C8 H8A 109.0
C7 C8 H8B 109.0
C9 C8 H8B 109.0
H8A C8 H8B 107.8
C10 C9 C8 114.65(18)
C10 C9 H9A 108.6
C8 C9 H9A 108.6
C10 C9 H9B 108.6
C8 C9 H9B 108.6
H9A C9 H9B 107.6
O2 C10 O3 123.11(18)
O2 C10 C9 123.32(17)
O3 C10 C9 113.48(18)
C4 C11 H11A 109.5
C4 C11 H11B 109.5
H11A C11 H11B 109.5
C4 C11 H11C 109.5
H11A C11 H11C 109.5
H11B C11 H11C 109.5
C7 N1 C1 126.29(15)
C7 N1 H1N 116.4(15)
C1 N1 H1N 116.8(15)
O4 N2 O5 121.64(17)
O4 N2 C2 118.41(17)
O5 N2 C2 119.95(15)
C10 O3 H3O 110.5(18)

loop_
_geom_bond_atom_site_label_1
_geom_bond_atom_site_label_2
_geom_bond_distance
C1 C6 1.392(2)
C1 N1 1.405(2)
C1 C2 1.406(2)
C2 C3 1.388(2)
C2 N2 1.469(2)
C3 C4 1.379(3)
C3 H3 0.9300
C4 C5 1.388(3)
C4 C11 1.506(3)
C5 C6 1.380(3)
C5 H5 0.9300
C6 H6 0.9300
C7 O1 1.220(2)
C7 N1 1.356(2)
C7 C8 1.510(2)
C8 C9 1.516(3)
C8 H8A 0.9700
C8 H8B 0.9700
C9 C10 1.494(3)
C9 H9A 0.9700
C9 H9B 0.9700
C10 O2 1.219(2)
C10 O3 1.306(2)
C11 H11A 0.9600
C11 H11B 0.9600
C11 H11C 0.9600
N1 H1N 0.840(15)
N2 O4 1.215(2)
N2 O5 1.216(2)
O3 H3O 0.828(17)

loop_
_geom_hbond_atom_site_label_D
_geom_hbond_atom_site_label_H
_geom_hbond_atom_site_label_A
_geom_hbond_site_symmetry_A
_geom_hbond_distance_DH
_geom_hbond_distance_HA
_geom_hbond_distance_DA
_geom_hbond_angle_DHA
N1 H1N O5 . 0.840(15) 2.11(2) 2.648(2) 121.2(18)
N1 H1N O1 1_655 0.840(15) 2.338(18) 3.072(2) 146(2)
O3 H3O O2 2_457 0.828(17) 1.862(17) 2.688(2) 176(3)

loop_
_geom_torsion_atom_site_label_1
_geom_torsion_atom_site_label_2
_geom_torsion_atom_site_label_3
_geom_torsion_atom_site_label_4
_geom_torsion
C6 C1 C2 C3 -2.0(3)
N1 C1 C2 C3 178.40(17)
C6 C1 C2 N2 178.13(16)
N1 C1 C2 N2 -1.5(3)
C1 C2 C3 C4 0.7(3)
N2 C2 C3 C4 -179.39(17)
C2 C3 C4 C5 1.0(3)
C2 C3 C4 C11 -178.18(19)
C3 C4 C5 C6 -1.4(3)
C11 C4 C5 C6 177.7(2)
C4 C5 C6 C1 0.1(3)
N1 C1 C6 C5 -178.82(18)
C2 C1 C6 C5 1.6(3)
O1 C7 C8 C9 13.1(3)
N1 C7 C8 C9 -166.36(18)
C7 C8 C9 C10 -79.0(2)
C8 C9 C10 O2 -25.8(3)
C8 C9 C10 O3 157.49(16)
O1 C7 N1 C1 -5.4(3)
C8 C7 N1 C1 174.13(18)
C6 C1 N1 C7 39.0(3)
C2 C1 N1 C7 -141.4(2)
C3 C2 N2 O4 -5.4(3)
C1 C2 N2 O4 174.42(19)
C3 C2 N2 O5 173.52(17)
C1 C2 N2 O5 -6.6(3)

loop_
_cod_related_entry_id
_cod_related_entry_database
_cod_related_entry_code
1 ChemSpider 23646009
